data_4344565
loop_
_publ_author_name
'Armelao, Lidia'
'Belli Dell'Amico, Daniela'
'Bellucci, Luca'
'Bottaro, Gregorio'
'Labella, Luca'
'Marchetti, Fabio'
'Samaritani, Simona'

_publ_section_title
;
 Smart Grafting of Lanthanides onto Silica via N,N-Dialkylcarbamato
 Complexes.
;
_journal_issue 2
_journal_name_full 'Inorganic chemistry'
_journal_page_first 939
_journal_page_last 947
_journal_paper_doi 10.1021/acs.inorgchem.5b02535
_journal_volume 55
_journal_year 2016
_chemical_formula_moiety 'C49 H43 O8 Tb'
_chemical_formula_sum 'C49 H43 O8 Tb'
_chemical_formula_weight 918.75
_space_group_crystal_system monoclinic
_space_group_IT_number 14
_space_group_name_Hall '-P 2ybc'
_space_group_name_H-M_alt 'P 1 21/c 1'
_symmetry_space_group_name_Hall '-P 2ybc'
_symmetry_space_group_name_H-M 'P 1 21/c 1'
_atom_sites_solution_hydrogens geom
_audit_creation_method SHELXL-2014/7
_cell_angle_alpha 90
_cell_angle_beta 104.597(2)
_cell_angle_gamma 90
_cell_formula_units_Z 4
_cell_length_a 12.4350(6)
_cell_length_b 23.7780(13)
_cell_length_c 14.7265(8)
_cell_measurement_reflns_used 9932
_cell_measurement_temperature 296(2)
_cell_measurement_theta_max 29.94
_cell_measurement_theta_min 2.23
_cell_volume 4213.8(4)
_computing_cell_refinement 'Bruker SAINT'
_computing_data_collection 'Bruker APEX2'
_computing_data_reduction 'Bruker SAINT'
_computing_molecular_graphics 'Bruker SHELXTL'
_computing_publication_material 'WinGX publication routines (Farrugia, 1999)'
_computing_structure_refinement 'SHELXL-2014/7 (Sheldrick, 2014)'
_computing_structure_solution 'SHELXS-97 (Sheldrick, 1997)'
_diffrn_ambient_temperature 296(2)
_diffrn_measured_fraction_theta_full 0.999
_diffrn_measured_fraction_theta_max 0.995
_diffrn_measurement_device_type 'Bruker APEX-II CCD'
_diffrn_measurement_method '\f and \w scans'
_diffrn_radiation_monochromator graphite
_diffrn_radiation_source 'fine-focus sealed tube'
_diffrn_radiation_type MoK\a
_diffrn_radiation_wavelength 0.71073
_diffrn_reflns_av_R_equivalents 0.0341
_diffrn_reflns_av_unetI/netI 0.0322
_diffrn_reflns_laue_measured_fraction_full 0.999
_diffrn_reflns_laue_measured_fraction_max 0.995
_diffrn_reflns_limit_h_max 16
_diffrn_reflns_limit_h_min -17
_diffrn_reflns_limit_k_max 19
_diffrn_reflns_limit_k_min -33
_diffrn_reflns_limit_l_max 20
_diffrn_reflns_limit_l_min -19
_diffrn_reflns_number 45840
_diffrn_reflns_point_group_measured_fraction_full 0.999
_diffrn_reflns_point_group_measured_fraction_max 0.995
_diffrn_reflns_theta_full 25.242
_diffrn_reflns_theta_max 29.991
_diffrn_reflns_theta_min 2.103
_exptl_absorpt_coefficient_mu 1.732
_exptl_absorpt_correction_T_max 0.7460
_exptl_absorpt_correction_T_min 0.6012
_exptl_absorpt_correction_type multi-scan
_exptl_absorpt_process_details 'Bruker SADABS'
_exptl_crystal_colour yellow
_exptl_crystal_density_diffrn 1.448
_exptl_crystal_description Prism
_exptl_crystal_F_000 1864
_exptl_crystal_size_max 0.283
_exptl_crystal_size_mid 0.260
_exptl_crystal_size_min 0.123
_refine_diff_density_max 1.914
_refine_diff_density_min -1.441
_refine_diff_density_rms 0.095
_refine_ls_extinction_method none
_refine_ls_goodness_of_fit_ref 1.087
_refine_ls_hydrogen_treatment constr
_refine_ls_matrix_type full
_refine_ls_number_parameters 523
_refine_ls_number_reflns 12225
_refine_ls_number_restraints 0
_refine_ls_restrained_S_all 1.087
_refine_ls_R_factor_all 0.0560
_refine_ls_R_factor_gt 0.0395
_refine_ls_shift/su_max 0.003
_refine_ls_shift/su_mean 0.000
_refine_ls_structure_factor_coef Fsqd
_refine_ls_weighting_details 'w=1/[\s^2^(Fo^2^)+(0.0559P)^2^+1.1071P] where P=(Fo^2^+2Fc^2^)/3'
_refine_ls_weighting_scheme calc
_refine_ls_wR_factor_gt 0.0968
_refine_ls_wR_factor_ref 0.1061
_reflns_Friedel_coverage 0.000
_reflns_number_gt 9564
_reflns_number_total 12225
_reflns_threshold_expression 'I > 2\s(I)'
_cod_data_source_file ic5b02535_si_001.cif
_cod_data_source_block terbenz4_0m
_cod_depositor_comments
;
The following automatic conversions were performed:

'_exptl_absorpt_correction_type' value 'Multi-scan' changed to
'multi-scan' according to
/usr/data/users/saulius/crontab/automatic-downloads/current/ACS/lib/dictionaries/cif_core.dic
dictionary named 'cif_core.dic' version 2.4.2 from 2011-04-26.

Automatic conversion script
Id: cif_fix_values 4268 2015-11-12 08:31:59Z antanas 
;
_cod_database_code 4344565
_shelx_space_group_comment
;
The symmetry employed for this shelxl refinement is uniquely defined
by the following loop, which should always be used as a source of
symmetry information in preference to the above space-group names.
They are only intended as comments.
;
_shelx_estimated_absorpt_t_min 0.640
_shelx_estimated_absorpt_t_max 0.815

loop_
_space_group_symop_operation_xyz
'x, y, z'
'-x, y+1/2, -z+1/2'
'-x, -y, -z'
'x, -y-1/2, z-1/2'

loop_
_atom_site_label
_atom_site_type_symbol
_atom_site_fract_x
_atom_site_fract_y
_atom_site_fract_z
_atom_site_U_iso_or_equiv
_atom_site_adp_type
_atom_site_occupancy
_atom_site_site_symmetry_order
_atom_site_calc_flag
_atom_site_refinement_flags_posn
_atom_site_refinement_flags_adp
Tb1 Tb 0.30622(2) 0.31543(2) 0.95991(2) 0.03633(5) Uani 1 1 d . .
C1 C 0.6993(3) 0.36461(15) 1.1087(2) 0.0551(8) Uani 1 1 d . .
H1 H 0.6684 0.3296 1.0898 0.066 Uiso 1 1 calc R U
C2 C 0.8130(3) 0.37018(17) 1.1363(3) 0.0661(10) Uani 1 1 d . .
H2 H 0.8579 0.3390 1.1358 0.079 Uiso 1 1 calc R U
C3 C 0.8606(3) 0.4213(2) 1.1646(3) 0.0791(12) Uani 1 1 d . .
H3 H 0.9375 0.4249 1.1832 0.095 Uiso 1 1 calc R U
C4 C 0.7937(4) 0.4670(2) 1.1653(3) 0.0810(13) Uani 1 1 d . .
H4 H 0.8259 0.5017 1.1848 0.097 Uiso 1 1 calc R U
C5 C 0.6792(3) 0.46236(16) 1.1376(3) 0.0649(10) Uani 1 1 d . .
H5 H 0.6351 0.4939 1.1383 0.078 Uiso 1 1 calc R U
C6 C 0.6296(2) 0.41070(13) 1.1085(2) 0.0465(7) Uani 1 1 d . .
C7 C 0.5067(2) 0.40232(12) 1.0760(2) 0.0439(6) Uani 1 1 d . .
O1 O 0.47441(16) 0.35683(8) 1.03446(15) 0.0476(5) Uani 1 1 d . .
C8 C 0.4347(3) 0.44424(13) 1.0923(2) 0.0555(8) Uani 1 1 d . .
H8 H 0.4662 0.4765 1.1236 0.067 Uiso 1 1 calc R U
C9 C 0.3193(3) 0.44095(12) 1.0647(2) 0.0452(6) Uani 1 1 d . .
O2 O 0.26528(17) 0.39848(9) 1.02490(17) 0.0527(5) Uani 1 1 d . .
C10 C 0.2522(3) 0.48966(13) 1.0844(2) 0.0508(7) Uani 1 1 d . .
C11 C 0.2936(4) 0.54404(15) 1.0927(3) 0.0671(10) Uani 1 1 d . .
H11 H 0.3649 0.5508 1.0862 0.080 Uiso 1 1 calc R U
C12 C 0.2298(5) 0.58840(18) 1.1107(3) 0.0872(14) Uani 1 1 d . .
H12 H 0.2586 0.6247 1.1164 0.105 Uiso 1 1 calc R U
C13 C 0.1257(5) 0.5790(2) 1.1199(3) 0.0898(15) Uani 1 1 d . .
H13 H 0.0839 0.6088 1.1336 0.108 Uiso 1 1 calc R U
C14 C 0.0816(4) 0.5261(2) 1.1092(4) 0.0989(16) Uani 1 1 d . .
H14 H 0.0091 0.5200 1.1134 0.119 Uiso 1 1 calc R U
C15 C 0.1459(3) 0.48117(17) 1.0917(3) 0.0787(12) Uani 1 1 d . .
H15 H 0.1162 0.4451 1.0851 0.094 Uiso 1 1 calc R U
C16 C 0.4694(3) 0.41378(17) 0.7310(3) 0.0636(9) Uani 1 1 d . .
H16 H 0.5021 0.3886 0.7783 0.076 Uiso 1 1 calc R U
C17 C 0.5352(4) 0.4437(2) 0.6846(3) 0.0882(14) Uani 1 1 d . .
H17 H 0.6117 0.4380 0.7000 0.106 Uiso 1 1 calc R U
C18 C 0.4876(4) 0.4814(2) 0.6165(3) 0.0928(16) Uani 1 1 d . .
H18 H 0.5321 0.5021 0.5865 0.111 Uiso 1 1 calc R U
C19 C 0.3757(4) 0.4890(2) 0.5920(3) 0.0890(14) Uani 1 1 d . .
H19 H 0.3439 0.5144 0.5449 0.107 Uiso 1 1 calc R U
C20 C 0.3085(3) 0.45896(17) 0.6371(3) 0.0667(10) Uani 1 1 d . .
H20 H 0.2319 0.4642 0.6200 0.080 Uiso 1 1 calc R U
C21 C 0.3556(3) 0.42108(13) 0.7076(2) 0.0469(7) Uani 1 1 d . .
C22 C 0.2884(2) 0.38888(11) 0.7617(2) 0.0412(6) Uani 1 1 d . .
O3 O 0.34111(17) 0.37012(10) 0.84005(15) 0.0540(5) Uani 1 1 d . .
C23 C 0.1749(2) 0.38014(12) 0.7234(2) 0.0442(6) Uani 1 1 d . .
H23 H 0.1428 0.3958 0.6650 0.053 Uiso 1 1 calc R U
C24 C 0.1067(2) 0.34955(11) 0.7672(2) 0.0386(6) Uani 1 1 d . .
O4 O 0.13945(18) 0.32676(10) 0.84725(16) 0.0510(5) Uani 1 1 d . .
C25 C -0.0129(2) 0.34156(12) 0.71801(19) 0.0401(6) Uani 1 1 d . .
C26 C -0.0714(3) 0.38032(15) 0.6549(2) 0.0568(8) Uani 1 1 d . .
H26 H -0.0351 0.4119 0.6402 0.068 Uiso 1 1 calc R U
C27 C -0.1832(3) 0.37301(18) 0.6132(3) 0.0699(10) Uani 1 1 d . .
H27 H -0.2216 0.3999 0.5716 0.084 Uiso 1 1 calc R U
C28 C -0.2374(3) 0.3267(2) 0.6328(3) 0.0726(11) Uani 1 1 d . .
H28 H -0.3126 0.3217 0.6044 0.087 Uiso 1 1 calc R U
C29 C -0.1807(3) 0.28708(19) 0.6950(3) 0.0709(11) Uani 1 1 d . .
H29 H -0.2176 0.2553 0.7081 0.085 Uiso 1 1 calc R U
C30 C -0.0698(3) 0.29436(15) 0.7377(3) 0.0555(8) Uani 1 1 d . .
H30 H -0.0323 0.2676 0.7801 0.067 Uiso 1 1 calc R U
C31 C 0.6531(3) 0.24405(16) 0.9122(3) 0.0585(8) Uani 1 1 d . .
H31 H 0.6321 0.2786 0.9320 0.070 Uiso 1 1 calc R U
C32 C 0.7605(3) 0.2364(2) 0.9057(3) 0.0773(12) Uani 1 1 d . .
H32 H 0.8115 0.2656 0.9213 0.093 Uiso 1 1 calc R U
C33 C 0.7928(4) 0.18587(19) 0.8765(4) 0.0816(14) Uani 1 1 d . .
H33 H 0.8660 0.1806 0.8736 0.098 Uiso 1 1 calc R U
C34 C 0.7170(4) 0.14307(19) 0.8514(3) 0.0783(12) Uani 1 1 d . .
H34 H 0.7382 0.1092 0.8295 0.094 Uiso 1 1 calc R U
C35 C 0.6090(3) 0.15032(16) 0.8588(3) 0.0647(9) Uani 1 1 d . .
H35 H 0.5582 0.1210 0.8430 0.078 Uiso 1 1 calc R U
C36 C 0.5760(3) 0.20119(15) 0.8898(2) 0.0498(7) Uani 1 1 d . .
C37 C 0.4608(3) 0.21209(13) 0.8999(2) 0.0463(7) Uani 1 1 d . .
O5 O 0.43835(18) 0.26301(9) 0.91198(16) 0.0524(5) Uani 1 1 d . .
C38 C 0.3855(3) 0.16806(14) 0.8975(3) 0.0552(8) Uani 1 1 d . .
H38 H 0.4082 0.1316 0.8891 0.066 Uiso 1 1 calc R U
C39 C 0.2786(3) 0.17647(12) 0.9071(2) 0.0478(7) Uani 1 1 d . .
O6 O 0.23938(18) 0.22327(9) 0.92334(18) 0.0551(6) Uani 1 1 d . .
C40 C 0.2006(3) 0.12710(12) 0.9003(2) 0.0484(7) Uani 1 1 d . .
C41 C 0.2134(3) 0.07768(14) 0.8551(3) 0.0642(9) Uani 1 1 d . .
H41 H 0.2723 0.0739 0.8272 0.077 Uiso 1 1 calc R U
C42 C 0.1395(4) 0.03371(16) 0.8507(3) 0.0741(12) Uani 1 1 d . .
H42 H 0.1486 0.0007 0.8196 0.089 Uiso 1 1 calc R U
C43 C 0.0529(4) 0.03871(16) 0.8922(3) 0.0738(11) Uani 1 1 d . .
H43 H 0.0038 0.0089 0.8901 0.089 Uiso 1 1 calc R U
C44 C 0.0387(3) 0.08736(16) 0.9367(3) 0.0708(10) Uani 1 1 d . .
H44 H -0.0202 0.0907 0.9646 0.085 Uiso 1 1 calc R U
C45 C 0.1115(3) 0.13164(14) 0.9404(3) 0.0585(8) Uani 1 1 d . .
H45 H 0.1005 0.1649 0.9700 0.070 Uiso 1 1 calc R U
C46 C 0.4863(3) 0.24001(18) 1.1388(3) 0.0766(11) Uani 1 1 d . .
H46A H 0.5342 0.2582 1.1059 0.115 Uiso 1 1 calc R U
H46B H 0.5181 0.2429 1.2052 0.115 Uiso 1 1 calc R U
H46C H 0.4781 0.2011 1.1210 0.115 Uiso 1 1 calc R U
O7 O 0.38055(19) 0.26651(10) 1.11550(16) 0.0621(6) Uani 1 1 d . .
C47 C 0.3046(4) 0.2426(2) 1.1607(3) 0.0897(14) Uani 1 1 d . .
H47A H 0.3400 0.2374 1.2268 0.108 Uiso 1 1 calc R U
H47B H 0.2813 0.2060 1.1337 0.108 Uiso 1 1 calc R U
C48 C 0.2092(4) 0.2787(2) 1.1499(3) 0.0849(13) Uani 1 1 d . .
H48A H 0.1532 0.2600 1.1745 0.102 Uiso 1 1 calc R U
H48B H 0.2308 0.3130 1.1857 0.102 Uiso 1 1 calc R U
O8 O 0.1641(2) 0.29236(11) 1.05455(17) 0.0582(6) Uani 1 1 d . .
C49 C 0.0548(4) 0.3110(2) 1.0330(5) 0.107(2) Uani 1 1 d . .
H49A H 0.0308 0.3192 0.9672 0.160 Uiso 1 1 calc R U
H49B H 0.0082 0.2822 1.0485 0.160 Uiso 1 1 calc R U
H49C H 0.0497 0.3443 1.0684 0.160 Uiso 1 1 calc R U

loop_
_atom_site_aniso_label
_atom_site_aniso_U_11
_atom_site_aniso_U_22
_atom_site_aniso_U_33
_atom_site_aniso_U_23
_atom_site_aniso_U_13
_atom_site_aniso_U_12
Tb1 0.03459(8) 0.03495(8) 0.03861(8) 0.00003(5) 0.00766(5) 0.00015(5)
C1 0.0448(17) 0.0569(19) 0.064(2) -0.0088(16) 0.0144(15) -0.0031(14)
C2 0.0431(18) 0.078(2) 0.078(3) -0.010(2) 0.0162(17) 0.0005(17)
C3 0.043(2) 0.107(3) 0.088(3) -0.022(3) 0.0165(19) -0.015(2)
C4 0.060(2) 0.085(3) 0.098(3) -0.035(3) 0.020(2) -0.026(2)
C5 0.051(2) 0.065(2) 0.079(2) -0.0233(19) 0.0169(18) -0.0093(17)
C6 0.0409(15) 0.0532(17) 0.0451(16) -0.0081(13) 0.0102(12) -0.0060(13)
C7 0.0418(15) 0.0457(15) 0.0432(15) -0.0044(13) 0.0086(12) -0.0020(12)
O1 0.0375(11) 0.0427(11) 0.0598(13) -0.0114(10) 0.0067(9) -0.0014(8)
C8 0.0479(18) 0.0454(16) 0.071(2) -0.0189(16) 0.0107(15) -0.0036(14)
C9 0.0493(17) 0.0413(15) 0.0459(15) -0.0050(13) 0.0140(13) 0.0053(13)
O2 0.0401(11) 0.0467(11) 0.0712(15) -0.0125(11) 0.0139(10) 0.0011(9)
C10 0.063(2) 0.0457(16) 0.0452(16) -0.0038(13) 0.0154(15) 0.0102(14)
C11 0.079(3) 0.0504(19) 0.070(2) -0.0074(17) 0.015(2) 0.0107(18)
C12 0.127(4) 0.050(2) 0.083(3) -0.010(2) 0.025(3) 0.024(2)
C13 0.134(4) 0.077(3) 0.062(2) 0.003(2) 0.034(3) 0.057(3)
C14 0.098(4) 0.093(3) 0.126(4) 0.012(3) 0.067(3) 0.038(3)
C15 0.073(3) 0.065(2) 0.111(3) 0.000(2) 0.047(3) 0.013(2)
C16 0.054(2) 0.084(2) 0.0546(19) 0.0026(18) 0.0178(16) -0.0136(19)
C17 0.060(2) 0.138(4) 0.072(3) 0.005(3) 0.027(2) -0.028(3)
C18 0.089(3) 0.141(4) 0.053(2) 0.008(3) 0.026(2) -0.049(3)
C19 0.094(3) 0.114(4) 0.058(2) 0.029(2) 0.018(2) -0.026(3)
C20 0.063(2) 0.078(2) 0.059(2) 0.0164(19) 0.0146(18) -0.0096(19)
C21 0.0528(18) 0.0526(17) 0.0372(14) -0.0042(13) 0.0146(13) -0.0127(14)
C22 0.0443(15) 0.0388(14) 0.0426(15) -0.0008(12) 0.0146(12) -0.0030(12)
O3 0.0416(12) 0.0682(14) 0.0500(12) 0.0149(11) 0.0072(9) -0.0091(10)
C23 0.0459(16) 0.0463(15) 0.0397(15) 0.0039(12) 0.0093(12) -0.0016(13)
C24 0.0388(14) 0.0347(13) 0.0418(14) -0.0022(11) 0.0095(11) 0.0009(11)
O4 0.0399(12) 0.0624(13) 0.0473(12) 0.0129(10) 0.0046(9) -0.0063(10)
C25 0.0401(15) 0.0414(15) 0.0380(14) -0.0047(12) 0.0083(11) -0.0021(12)
C26 0.0469(18) 0.0597(19) 0.061(2) 0.0110(16) 0.0081(15) -0.0004(15)
C27 0.054(2) 0.083(3) 0.064(2) 0.017(2) -0.0002(17) 0.0071(19)
C28 0.045(2) 0.097(3) 0.067(2) -0.005(2) -0.0031(18) -0.012(2)
C29 0.060(2) 0.073(3) 0.074(3) -0.004(2) 0.007(2) -0.024(2)
C30 0.054(2) 0.0510(18) 0.058(2) 0.0018(16) 0.0094(16) -0.0107(16)
C31 0.053(2) 0.064(2) 0.062(2) 0.0006(17) 0.0205(16) 0.0023(16)
C32 0.054(2) 0.085(3) 0.099(3) 0.013(3) 0.030(2) -0.001(2)
C33 0.058(3) 0.098(4) 0.099(4) 0.022(3) 0.039(3) 0.019(2)
C34 0.082(3) 0.079(3) 0.087(3) 0.006(2) 0.045(2) 0.028(2)
C35 0.064(2) 0.063(2) 0.072(2) -0.0075(19) 0.0268(19) 0.0095(18)
C36 0.0523(19) 0.0548(17) 0.0443(16) -0.0007(14) 0.0161(14) 0.0076(15)
C37 0.0471(17) 0.0500(17) 0.0428(15) -0.0068(13) 0.0135(13) 0.0027(13)
O5 0.0500(12) 0.0454(11) 0.0658(14) -0.0132(10) 0.0218(11) -0.0023(10)
C38 0.053(2) 0.0397(15) 0.074(2) -0.0114(16) 0.0171(17) 0.0023(14)
C39 0.0514(18) 0.0430(16) 0.0476(17) -0.0059(13) 0.0097(14) -0.0026(13)
O6 0.0482(13) 0.0413(11) 0.0778(16) -0.0140(11) 0.0193(11) -0.0028(9)
C40 0.0508(18) 0.0394(15) 0.0509(17) -0.0015(13) 0.0051(14) 0.0004(13)
C41 0.069(2) 0.0475(18) 0.076(2) -0.0152(18) 0.0194(19) -0.0077(17)
C42 0.087(3) 0.0466(19) 0.087(3) -0.015(2) 0.018(2) -0.0121(19)
C43 0.070(3) 0.054(2) 0.093(3) 0.001(2) 0.014(2) -0.0158(18)
C44 0.064(2) 0.066(2) 0.085(3) -0.001(2) 0.024(2) -0.0105(19)
C45 0.058(2) 0.0502(18) 0.068(2) -0.0061(16) 0.0175(17) -0.0032(15)
C46 0.071(3) 0.082(3) 0.066(2) 0.017(2) -0.0043(19) 0.019(2)
O7 0.0548(14) 0.0702(15) 0.0553(13) 0.0199(12) 0.0028(11) -0.0022(12)
C47 0.080(3) 0.128(4) 0.059(2) 0.042(3) 0.013(2) -0.010(3)
C48 0.082(3) 0.126(4) 0.052(2) 0.004(2) 0.026(2) -0.016(3)
O8 0.0527(14) 0.0728(15) 0.0538(13) 0.0075(12) 0.0223(11) 0.0021(12)
C49 0.064(3) 0.153(5) 0.116(5) 0.038(3) 0.046(3) 0.031(3)

loop_
_atom_type_symbol
_atom_type_description
_atom_type_scat_dispersion_real
_atom_type_scat_dispersion_imag
_atom_type_scat_source
C C 0.0033 0.0016 'International Tables Vol C Tables 4.2.6.8 and 6.1.1.4'
H H 0.0000 0.0000 'International Tables Vol C Tables 4.2.6.8 and 6.1.1.4'
O O 0.0106 0.0060 'International Tables Vol C Tables 4.2.6.8 and 6.1.1.4'
Tb Tb -0.1723 4.1537 'International Tables Vol C Tables 4.2.6.8 and 6.1.1.4'

loop_
_geom_angle_atom_site_label_1
_geom_angle_atom_site_label_2
_geom_angle_atom_site_label_3
_geom_angle
O2 Tb1 O5 146.84(7)
O2 Tb1 O3 86.50(8)
O5 Tb1 O3 77.65(8)
O2 Tb1 O4 86.93(8)
O5 Tb1 O4 114.85(9)
O3 Tb1 O4 72.29(8)
O2 Tb1 O1 73.00(7)
O5 Tb1 O1 75.40(7)
O3 Tb1 O1 78.65(8)
O4 Tb1 O1 145.54(7)
O2 Tb1 O6 142.06(8)
O5 Tb1 O6 70.46(7)
O3 Tb1 O6 118.04(9)
O4 Tb1 O6 75.20(8)
O1 Tb1 O6 136.54(7)
O2 Tb1 O7 94.95(9)
O5 Tb1 O7 84.43(8)
O3 Tb1 O7 148.42(8)
O4 Tb1 O7 139.27(8)
O1 Tb1 O7 71.73(8)
O6 Tb1 O7 78.85(8)
O2 Tb1 O8 72.78(8)
O5 Tb1 O8 133.60(8)
O3 Tb1 O8 144.91(8)
O4 Tb1 O8 78.46(8)
O1 Tb1 O8 119.64(8)
O6 Tb1 O8 71.01(8)
O7 Tb1 O8 63.55(8)
C2 C1 C6 121.1(3)
C2 C1 H1 119.5
C6 C1 H1 119.5
C3 C2 C1 120.6(4)
C3 C2 H2 119.7
C1 C2 H2 119.7
C2 C3 C4 119.4(4)
C2 C3 H3 120.3
C4 C3 H3 120.3
C3 C4 C5 121.0(4)
C3 C4 H4 119.5
C5 C4 H4 119.5
C4 C5 C6 120.3(4)
C4 C5 H5 119.9
C6 C5 H5 119.9
C5 C6 C1 117.7(3)
C5 C6 C7 123.6(3)
C1 C6 C7 118.7(3)
O1 C7 C8 123.8(3)
O1 C7 C6 116.4(3)
C8 C7 C6 119.8(3)
C7 O1 Tb1 137.18(19)
C9 C8 C7 124.5(3)
C9 C8 H8 117.7
C7 C8 H8 117.7
O2 C9 C8 124.4(3)
O2 C9 C10 116.6(3)
C8 C9 C10 118.9(3)
C9 O2 Tb1 136.49(19)
C15 C10 C11 118.3(3)
C15 C10 C9 119.8(3)
C11 C10 C9 121.8(3)
C12 C11 C10 120.7(4)
C12 C11 H11 119.6
C10 C11 H11 119.6
C13 C12 C11 120.1(4)
C13 C12 H12 119.9
C11 C12 H12 119.9
C12 C13 C14 120.4(4)
C12 C13 H13 119.8
C14 C13 H13 119.8
C13 C14 C15 119.6(5)
C13 C14 H14 120.2
C15 C14 H14 120.2
C10 C15 C14 120.8(4)
C10 C15 H15 119.6
C14 C15 H15 119.6
C21 C16 C17 120.5(4)
C21 C16 H16 119.8
C17 C16 H16 119.8
C18 C17 C16 119.9(4)
C18 C17 H17 120.1
C16 C17 H17 120.1
C19 C18 C17 120.5(4)
C19 C18 H18 119.8
C17 C18 H18 119.8
C18 C19 C20 120.4(4)
C18 C19 H19 119.8
C20 C19 H19 119.8
C21 C20 C19 120.0(4)
C21 C20 H20 120.0
C19 C20 H20 120.0
C16 C21 C20 118.8(3)
C16 C21 C22 118.4(3)
C20 C21 C22 122.8(3)
O3 C22 C23 123.9(3)
O3 C22 C21 115.9(3)
C23 C22 C21 120.2(3)
C22 O3 Tb1 138.03(19)
C24 C23 C22 124.2(3)
C24 C23 H23 117.9
C22 C23 H23 117.9
O4 C24 C23 124.3(3)
O4 C24 C25 116.4(2)
C23 C24 C25 119.3(3)
C24 O4 Tb1 137.22(19)
C26 C25 C30 117.9(3)
C26 C25 C24 122.3(3)
C30 C25 C24 119.8(3)
C25 C26 C27 121.1(3)
C25 C26 H26 119.5
C27 C26 H26 119.5
C28 C27 C26 120.3(4)
C28 C27 H27 119.9
C26 C27 H27 119.9
C27 C28 C29 119.8(4)
C27 C28 H28 120.1
C29 C28 H28 120.1
C30 C29 C28 120.3(4)
C30 C29 H29 119.8
C28 C29 H29 119.8
C29 C30 C25 120.6(3)
C29 C30 H30 119.7
C25 C30 H30 119.7
C32 C31 C36 120.9(4)
C32 C31 H31 119.6
C36 C31 H31 119.6
C33 C32 C31 120.4(4)
C33 C32 H32 119.8
C31 C32 H32 119.8
C32 C33 C34 119.8(4)
C32 C33 H33 120.1
C34 C33 H33 120.1
C33 C34 C35 120.0(4)
C33 C34 H34 120.0
C35 C34 H34 120.0
C34 C35 C36 120.4(4)
C34 C35 H35 119.8
C36 C35 H35 119.8
C31 C36 C35 118.5(3)
C31 C36 C37 118.1(3)
C35 C36 C37 123.4(3)
O5 C37 C38 123.4(3)
O5 C37 C36 115.4(3)
C38 C37 C36 121.2(3)
C37 O5 Tb1 139.3(2)
C39 C38 C37 122.8(3)
C39 C38 H38 118.6
C37 C38 H38 118.6
O6 C39 C38 124.9(3)
O6 C39 C40 115.2(3)
C38 C39 C40 119.8(3)
C39 O6 Tb1 137.1(2)
C41 C40 C45 118.3(3)
C41 C40 C39 122.9(3)
C45 C40 C39 118.7(3)
C40 C41 C42 120.7(4)
C40 C41 H41 119.7
C42 C41 H41 119.7
C43 C42 C41 120.1(4)
C43 C42 H42 120.0
C41 C42 H42 120.0
C44 C43 C42 119.9(4)
C44 C43 H43 120.0
C42 C43 H43 120.0
C43 C44 C45 120.3(4)
C43 C44 H44 119.9
C45 C44 H44 119.9
C44 C45 C40 120.7(3)
C44 C45 H45 119.6
C40 C45 H45 119.6
O7 C46 H46A 109.5
O7 C46 H46B 109.5
H46A C46 H46B 109.5
O7 C46 H46C 109.5
H46A C46 H46C 109.5
H46B C46 H46C 109.5
C47 O7 C46 113.4(3)
C47 O7 Tb1 118.7(2)
C46 O7 Tb1 121.9(2)
O7 C47 C48 109.8(4)
O7 C47 H47A 109.7
C48 C47 H47A 109.7
O7 C47 H47B 109.7
C48 C47 H47B 109.7
H47A C47 H47B 108.2
O8 C48 C47 110.8(3)
O8 C48 H48A 109.5
C47 C48 H48A 109.5
O8 C48 H48B 109.5
C47 C48 H48B 109.5
H48A C48 H48B 108.1
C49 O8 C48 114.9(4)
C49 O8 Tb1 125.1(3)
C48 O8 Tb1 115.7(2)
O8 C49 H49A 109.5
O8 C49 H49B 109.5
H49A C49 H49B 109.5
O8 C49 H49C 109.5
H49A C49 H49C 109.5
H49B C49 H49C 109.5

loop_
_geom_bond_atom_site_label_1
_geom_bond_atom_site_label_2
_geom_bond_distance
Tb1 O2 2.307(2)
Tb1 O5 2.310(2)
Tb1 O3 2.320(2)
Tb1 O4 2.322(2)
Tb1 O1 2.322(2)
Tb1 O6 2.357(2)
Tb1 O7 2.528(2)
Tb1 O8 2.570(2)
C1 C2 1.375(5)
C1 C6 1.397(4)
C1 H1 0.9300
C2 C3 1.369(6)
C2 H2 0.9300
C3 C4 1.371(6)
C3 H3 0.9300
C4 C5 1.384(5)
C4 H4 0.9300
C5 C6 1.392(4)
C5 H5 0.9300
C6 C7 1.496(4)
C7 O1 1.258(3)
C7 C8 1.400(4)
C8 C9 1.392(4)
C8 H8 0.9300
C9 O2 1.272(3)
C9 C10 1.497(4)
C10 C15 1.369(5)
C10 C11 1.385(5)
C11 C12 1.384(5)
C11 H11 0.9300
C12 C13 1.354(7)
C12 H12 0.9300
C13 C14 1.366(7)
C13 H13 0.9300
C14 C15 1.397(5)
C14 H14 0.9300
C15 H15 0.9300
C16 C21 1.381(5)
C16 C17 1.388(5)
C16 H16 0.9300
C17 C18 1.365(7)
C17 H17 0.9300
C18 C19 1.359(7)
C18 H18 0.9300
C19 C20 1.388(5)
C19 H19 0.9300
C20 C21 1.388(5)
C20 H20 0.9300
C21 C22 1.501(4)
C22 O3 1.257(3)
C22 C23 1.397(4)
C23 C24 1.393(4)
C23 H23 0.9300
C24 O4 1.268(3)
C24 C25 1.493(4)
C25 C26 1.379(4)
C25 C30 1.396(4)
C26 C27 1.382(5)
C26 H26 0.9300
C27 C28 1.360(6)
C27 H27 0.9300
C28 C29 1.376(6)
C28 H28 0.9300
C29 C30 1.376(5)
C29 H29 0.9300
C30 H30 0.9300
C31 C32 1.375(5)
C31 C36 1.381(5)
C31 H31 0.9300
C32 C33 1.370(6)
C32 H32 0.9300
C33 C34 1.373(6)
C33 H33 0.9300
C34 C35 1.386(5)
C34 H34 0.9300
C35 C36 1.390(5)
C35 H35 0.9300
C36 C37 1.500(4)
C37 O5 1.265(4)
C37 C38 1.399(5)
C38 C39 1.387(5)
C38 H38 0.9300
C39 O6 1.262(3)
C39 C40 1.510(4)
C40 C41 1.380(5)
C40 C45 1.384(5)
C41 C42 1.383(5)
C41 H41 0.9300
C42 C43 1.371(6)
C42 H42 0.9300
C43 C44 1.362(6)
C43 H43 0.9300
C44 C45 1.380(5)
C44 H44 0.9300
C45 H45 0.9300
C46 O7 1.420(4)
C46 H46A 0.9600
C46 H46B 0.9600
C46 H46C 0.9600
O7 C47 1.405(5)
C47 C48 1.442(6)
C47 H47A 0.9700
C47 H47B 0.9700
C48 O8 1.413(5)
C48 H48A 0.9700
C48 H48B 0.9700
O8 C49 1.388(5)
C49 H49A 0.9600
C49 H49B 0.9600
C49 H49C 0.9600

loop_
_geom_torsion_atom_site_label_1
_geom_torsion_atom_site_label_2
_geom_torsion_atom_site_label_3
_geom_torsion_atom_site_label_4
_geom_torsion
C6 C1 C2 C3 0.1(6)
C1 C2 C3 C4 0.1(7)
C2 C3 C4 C5 -0.3(7)
C3 C4 C5 C6 0.2(7)
C4 C5 C6 C1 0.0(5)
C4 C5 C6 C7 -179.0(4)
C2 C1 C6 C5 -0.2(5)
C2 C1 C6 C7 178.9(3)
C5 C6 C7 O1 166.1(3)
C1 C6 C7 O1 -12.9(4)
C5 C6 C7 C8 -13.6(5)
C1 C6 C7 C8 167.4(3)
C8 C7 O1 Tb1 3.2(5)
C6 C7 O1 Tb1 -176.5(2)
O1 C7 C8 C9 0.1(6)
C6 C7 C8 C9 179.7(3)
C7 C8 C9 O2 3.0(6)
C7 C8 C9 C10 -178.4(3)
C8 C9 O2 Tb1 -9.5(5)
C10 C9 O2 Tb1 171.8(2)
O2 C9 C10 C15 23.3(5)
C8 C9 C10 C15 -155.4(4)
O2 C9 C10 C11 -154.7(3)
C8 C9 C10 C11 26.5(5)
C15 C10 C11 C12 1.7(6)
C9 C10 C11 C12 179.8(4)
C10 C11 C12 C13 -0.3(7)
C11 C12 C13 C14 -1.7(7)
C12 C13 C14 C15 2.2(8)
C11 C10 C15 C14 -1.3(6)
C9 C10 C15 C14 -179.4(4)
C13 C14 C15 C10 -0.7(8)
C21 C16 C17 C18 1.2(7)
C16 C17 C18 C19 -1.6(8)
C17 C18 C19 C20 0.9(8)
C18 C19 C20 C21 0.1(7)
C17 C16 C21 C20 -0.2(6)
C17 C16 C21 C22 -178.4(3)
C19 C20 C21 C16 -0.4(6)
C19 C20 C21 C22 177.6(4)
C16 C21 C22 O3 19.3(4)
C20 C21 C22 O3 -158.8(3)
C16 C21 C22 C23 -159.2(3)
C20 C21 C22 C23 22.7(5)
C23 C22 O3 Tb1 1.8(5)
C21 C22 O3 Tb1 -176.6(2)
O3 C22 C23 C24 -0.2(5)
C21 C22 C23 C24 178.2(3)
C22 C23 C24 O4 1.0(5)
C22 C23 C24 C25 -178.1(3)
C23 C24 O4 Tb1 -3.4(5)
C25 C24 O4 Tb1 175.7(2)
O4 C24 C25 C26 151.6(3)
C23 C24 C25 C26 -29.2(4)
O4 C24 C25 C30 -26.4(4)
C23 C24 C25 C30 152.7(3)
C30 C25 C26 C27 0.7(5)
C24 C25 C26 C27 -177.4(3)
C25 C26 C27 C28 -1.0(6)
C26 C27 C28 C29 0.4(7)
C27 C28 C29 C30 0.4(7)
C28 C29 C30 C25 -0.7(6)
C26 C25 C30 C29 0.1(5)
C24 C25 C30 C29 178.2(3)
C36 C31 C32 C33 0.2(6)
C31 C32 C33 C34 1.5(7)
C32 C33 C34 C35 -2.2(7)
C33 C34 C35 C36 1.3(7)
C32 C31 C36 C35 -1.1(5)
C32 C31 C36 C37 179.0(3)
C34 C35 C36 C31 0.4(6)
C34 C35 C36 C37 -179.8(3)
C31 C36 C37 O5 12.3(4)
C35 C36 C37 O5 -167.5(3)
C31 C36 C37 C38 -166.6(3)
C35 C36 C37 C38 13.6(5)
C38 C37 O5 Tb1 13.8(5)
C36 C37 O5 Tb1 -165.1(2)
O5 C37 C38 C39 0.8(6)
C36 C37 C38 C39 179.6(3)
C37 C38 C39 O6 -3.6(6)
C37 C38 C39 C40 177.8(3)
C38 C39 O6 Tb1 -7.1(6)
C40 C39 O6 Tb1 171.6(2)
O6 C39 C40 C41 158.8(3)
C38 C39 C40 C41 -22.4(5)
O6 C39 C40 C45 -20.5(5)
C38 C39 C40 C45 158.3(3)
C45 C40 C41 C42 -0.6(6)
C39 C40 C41 C42 -179.9(4)
C40 C41 C42 C43 -0.5(7)
C41 C42 C43 C44 0.9(7)
C42 C43 C44 C45 -0.2(7)
C43 C44 C45 C40 -0.9(6)
C41 C40 C45 C44 1.3(5)
C39 C40 C45 C44 -179.3(3)
C46 O7 C47 C48 167.5(4)
Tb1 O7 C47 C48 -39.3(5)
O7 C47 C48 O8 52.3(5)
C47 C48 O8 C49 160.1(4)
C47 C48 O8 Tb1 -42.0(5)
